data_4113340
loop_
_publ_author_name
'Christopher A. Bradley'
'Ivan Keresztes'
'Emil Lobkovsky'
'Victor G. Young'
'Paul J. Chirik'

_publ_section_title
;
 Zirconium Sandwich Complexes with \h9 Indenyl Ligands: Well-Defined
 Precursors for Zirconocene-Mediated Coupling Reactions
;
_journal_name_full 'Journal of the American Chemical Society'
_journal_page_first 16937
_journal_page_last 16950
_journal_paper_doi 10.1021/ja045072v
_journal_volume 126
_journal_year 2004
_chemical_formula_sum 'C30 H38 Zr'
_chemical_formula_weight 489.82
_chemical_name_systematic
; 
 ? 
;
_space_group_IT_number 14
_symmetry_cell_setting monoclinic
_symmetry_space_group_name_Hall '-P 2ybc'
_symmetry_space_group_name_H-M 'P 1 21/c 1'
_atom_sites_solution_hydrogens difmap
_atom_sites_solution_primary direct
_atom_sites_solution_secondary difmap
_audit_creation_method SHELXL-97
_cell_angle_alpha 90.00
_cell_angle_beta 94.1150(10)
_cell_angle_gamma 90.00
_cell_formula_units_Z 4
_cell_length_a 10.8131(6)
_cell_length_b 13.2683(7)
_cell_length_c 17.2953(9)
_cell_measurement_temperature 173(2)
_cell_volume 2475.0(2)
_computing_cell_refinement 'Bruker SAINT'
_computing_data_collection 'Bruker SMART'
_computing_data_reduction 'Bruker SHELXTL'
_computing_molecular_graphics 'Bruker SHELXTL'
_computing_publication_material 'Bruker SHELXTL'
_computing_structure_refinement 'SHELXL-97 (Sheldrick, 1997)'
_computing_structure_solution 'SHELXS-97 (Sheldrick, 1990)'
_diffrn_ambient_temperature 173(2)
_diffrn_measured_fraction_theta_full 0.910
_diffrn_measured_fraction_theta_max 0.910
_diffrn_measurement_device_type 'Bruker 1K CCD area detector'
_diffrn_measurement_method '0.3 deg. omega scans'
_diffrn_radiation_monochromator graphite
_diffrn_radiation_source 'fine-focus sealed tube'
_diffrn_radiation_type MoK\a
_diffrn_radiation_wavelength 0.71073
_diffrn_reflns_av_R_equivalents 0.0505
_diffrn_reflns_av_sigmaI/netI 0.0731
_diffrn_reflns_limit_h_max 12
_diffrn_reflns_limit_h_min -16
_diffrn_reflns_limit_k_max 18
_diffrn_reflns_limit_k_min -19
_diffrn_reflns_limit_l_max 24
_diffrn_reflns_limit_l_min -25
_diffrn_reflns_number 19802
_diffrn_reflns_theta_full 31.85
_diffrn_reflns_theta_max 31.85
_diffrn_reflns_theta_min 2.36
_exptl_absorpt_coefficient_mu 0.459
_exptl_absorpt_correction_T_max 0.9556
_exptl_absorpt_correction_T_min 0.8378
_exptl_absorpt_correction_type 'semiempirical by SADABS'
_exptl_crystal_colour black
_exptl_crystal_density_diffrn 1.315
_exptl_crystal_description block
_exptl_crystal_F_000 1032
_exptl_crystal_size_max 0.40
_exptl_crystal_size_mid 0.20
_exptl_crystal_size_min 0.10
_refine_diff_density_max 0.440
_refine_diff_density_min -0.444
_refine_diff_density_rms 0.082
_refine_ls_extinction_method none
_refine_ls_goodness_of_fit_ref 0.988
_refine_ls_hydrogen_treatment isotropic
_refine_ls_matrix_type full
_refine_ls_number_parameters 432
_refine_ls_number_reflns 7725
_refine_ls_number_restraints 0
_refine_ls_restrained_S_all 0.988
_refine_ls_R_factor_all 0.0820
_refine_ls_R_factor_gt 0.0423
_refine_ls_shift/su_max 0.139
_refine_ls_shift/su_mean 0.013
_refine_ls_structure_factor_coef Fsqd
_refine_ls_weighting_details 'calc w=1/[\s^2^(Fo^2^)+(0.0353P)^2^+0.4466P] where P=(Fo^2^+2Fc^2^)/3'
_refine_ls_weighting_scheme calc
_refine_ls_wR_factor_gt 0.0754
_refine_ls_wR_factor_ref 0.0860
_reflns_number_gt 5305
_reflns_number_total 7725
_reflns_threshold_expression >2sigma(I)
_cod_data_source_file ja045072vsi20040816_023353.cif
_cod_data_source_block cb47
_cod_database_code 4113340

loop_
_symmetry_equiv_pos_as_xyz
'x, y, z'
'-x, y+1/2, -z+1/2'
'-x, -y, -z'
'x, -y-1/2, z-1/2'

loop_
_atom_site_label
_atom_site_type_symbol
_atom_site_fract_x
_atom_site_fract_y
_atom_site_fract_z
_atom_site_U_iso_or_equiv
_atom_site_adp_type
_atom_site_occupancy
_atom_site_symmetry_multiplicity
_atom_site_calc_flag
Zr1 Zr 0.205911(18) 0.877844(15) 0.211983(11) 0.01707(6) Uani 1 1 d
C1 C 0.42027(19) 0.82306(15) 0.18995(12) 0.0195(4) Uani 1 1 d
C2 C 0.3424(2) 0.76924(15) 0.13450(12) 0.0195(4) Uani 1 1 d
H2 H 0.343(2) 0.7782(16) 0.0835(13) 0.016(5) Uiso 1 1 d
C3 C 0.26401(19) 0.70137(15) 0.17140(12) 0.0199(4) Uani 1 1 d
C4 C 0.2987(2) 0.70881(15) 0.25326(12) 0.0207(4) Uani 1 1 d
C5 C 0.39599(19) 0.78236(15) 0.26457(11) 0.0195(4) Uani 1 1 d
C6 C 0.1740(2) 1.06599(16) 0.16787(12) 0.0215(4) Uani 1 1 d
C7 C 0.07180(19) 1.00841(16) 0.19365(12) 0.0213(4) Uani 1 1 d
C8 C 0.0957(2) 0.99064(16) 0.27622(12) 0.0212(4) Uani 1 1 d
C9 C 0.2137(2) 1.03553(15) 0.29891(12) 0.0211(4) Uani 1 1 d
C10 C 0.2581(2) 1.08193(16) 0.23291(12) 0.0218(4) Uani 1 1 d
H10 H 0.339(2) 1.1203(15) 0.2337(12) 0.018(6) Uiso 1 1 d
C11 C 0.4431(2) 0.80589(18) 0.34126(12) 0.0238(5) Uani 1 1 d
H11 H 0.505(2) 0.8512(17) 0.3499(13) 0.023(6) Uiso 1 1 d
C12 C 0.3972(2) 0.75632(19) 0.40245(13) 0.0297(5) Uani 1 1 d
H12 H 0.430(2) 0.7682(18) 0.4514(15) 0.034(7) Uiso 1 1 d
C13 C 0.3021(2) 0.68310(18) 0.39131(13) 0.0300(5) Uani 1 1 d
H13 H 0.272(2) 0.6482(18) 0.4386(15) 0.039(7) Uiso 1 1 d
C14 C 0.2523(2) 0.65949(18) 0.31872(13) 0.0256(5) Uani 1 1 d
H14 H 0.187(3) 0.6137(18) 0.3135(15) 0.036(7) Uiso 1 1 d
C15 C 0.0183(2) 0.92969(17) 0.14219(13) 0.0243(5) Uani 1 1 d
H15 H -0.003(2) 0.9379(17) 0.0908(13) 0.021(6) Uiso 1 1 d
C16 C -0.0180(2) 0.83965(19) 0.17843(14) 0.0271(5) Uani 1 1 d
H16 H -0.051(2) 0.7876(18) 0.1457(14) 0.030(7) Uiso 1 1 d
C17 C 0.0042(2) 0.82165(19) 0.25767(13) 0.0265(5) Uani 1 1 d
H17 H -0.013(2) 0.7603(19) 0.2749(14) 0.034(7) Uiso 1 1 d
C18 C 0.0673(2) 0.89204(16) 0.30882(13) 0.0235(5) Uani 1 1 d
H18 H 0.080(2) 0.8767(16) 0.3608(13) 0.021(6) Uiso 1 1 d
C19 C 0.5202(2) 0.89828(16) 0.17368(13) 0.0239(5) Uani 1 1 d
H19 H 0.514(2) 0.9542(17) 0.2072(12) 0.019(6) Uiso 1 1 d
C20 C 0.5036(3) 0.9381(2) 0.09069(16) 0.0399(7) Uani 1 1 d
H20A H 0.517(2) 0.887(2) 0.0563(16) 0.035(7) Uiso 1 1 d
H20C H 0.562(3) 0.990(2) 0.0839(15) 0.044(8) Uiso 1 1 d
H20B H 0.418(3) 0.961(2) 0.0763(16) 0.046(8) Uiso 1 1 d
C21 C 0.6498(2) 0.8539(2) 0.18894(19) 0.0364(6) Uani 1 1 d
H21C H 0.713(2) 0.9071(19) 0.1798(15) 0.035(7) Uiso 1 1 d
H21B H 0.658(2) 0.803(2) 0.1549(16) 0.041(8) Uiso 1 1 d
H21A H 0.664(3) 0.830(2) 0.2415(17) 0.045(8) Uiso 1 1 d
C22 C 0.1771(2) 0.62427(17) 0.13324(12) 0.0230(4) Uani 1 1 d
H22 H 0.103(2) 0.6256(15) 0.1572(12) 0.014(5) Uiso 1 1 d
C23 C 0.2319(3) 0.51813(19) 0.14301(17) 0.0353(6) Uani 1 1 d
H23C H 0.307(3) 0.5154(19) 0.1122(15) 0.038(7) Uiso 1 1 d
H23B H 0.258(3) 0.501(2) 0.1980(18) 0.056(9) Uiso 1 1 d
H23A H 0.177(3) 0.470(2) 0.1250(16) 0.048(8) Uiso 1 1 d
C24 C 0.1468(2) 0.6475(2) 0.04768(14) 0.0303(5) Uani 1 1 d
H24C H 0.219(2) 0.6417(17) 0.0171(14) 0.025(6) Uiso 1 1 d
H24B H 0.111(3) 0.716(2) 0.0415(16) 0.047(8) Uiso 1 1 d
H24A H 0.089(3) 0.597(2) 0.0235(16) 0.049(8) Uiso 1 1 d
C25 C 0.1820(2) 1.10674(17) 0.08675(12) 0.0258(5) Uani 1 1 d
H25 H 0.187(2) 1.0552(18) 0.0501(14) 0.030(7) Uiso 1 1 d
C26 C 0.2975(3) 1.1703(2) 0.07925(17) 0.0406(7) Uani 1 1 d
H26B H 0.295(3) 1.235(2) 0.1114(17) 0.057(9) Uiso 1 1 d
H26A H 0.305(2) 1.189(2) 0.0261(16) 0.043(8) Uiso 1 1 d
H26C H 0.375(3) 1.1337(19) 0.0966(15) 0.038(7) Uiso 1 1 d
C27 C 0.0677(3) 1.1684(2) 0.06102(15) 0.0364(6) Uani 1 1 d
H27C H -0.007(3) 1.1333(19) 0.0632(15) 0.034(7) Uiso 1 1 d
H27B H 0.075(3) 1.190(2) 0.0113(17) 0.047(8) Uiso 1 1 d
H27A H 0.070(2) 1.228(2) 0.0935(16) 0.042(8) Uiso 1 1 d
C28 C 0.2745(2) 1.03555(17) 0.38049(12) 0.0243(5) Uani 1 1 d
H28 H 0.273(2) 0.9691(19) 0.4003(14) 0.030(7) Uiso 1 1 d
C29 C 0.4104(3) 1.0676(2) 0.38385(16) 0.0329(6) Uani 1 1 d
H29B H 0.421(3) 1.133(2) 0.3690(16) 0.039(8) Uiso 1 1 d
H29A H 0.454(3) 1.028(2) 0.3477(17) 0.047(8) Uiso 1 1 d
H29C H 0.448(3) 1.059(2) 0.4375(17) 0.047(8) Uiso 1 1 d
C30 C 0.2025(3) 1.1031(2) 0.43319(14) 0.0348(6) Uani 1 1 d
H30B H 0.239(2) 1.1031(19) 0.4867(16) 0.040(7) Uiso 1 1 d
H30A H 0.118(3) 1.081(2) 0.4308(15) 0.040(8) Uiso 1 1 d
H30A H 0.204(2) 1.172(2) 0.4113(15) 0.034(7) Uiso 1 1 d

loop_
_atom_site_aniso_label
_atom_site_aniso_U_11
_atom_site_aniso_U_22
_atom_site_aniso_U_33
_atom_site_aniso_U_23
_atom_site_aniso_U_13
_atom_site_aniso_U_12
Zr1 0.01561(10) 0.01798(10) 0.01777(9) 0.00036(9) 0.00226(6) 0.00123(9)
C1 0.0170(10) 0.0188(10) 0.0230(10) -0.0001(8) 0.0032(8) 0.0010(8)
C2 0.0209(11) 0.0204(10) 0.0178(9) 0.0001(8) 0.0044(8) 0.0023(9)
C3 0.0187(11) 0.0197(10) 0.0216(10) -0.0002(8) 0.0039(8) 0.0026(8)
C4 0.0217(11) 0.0171(10) 0.0238(10) 0.0016(8) 0.0050(8) 0.0041(9)
C5 0.0178(11) 0.0191(10) 0.0216(10) -0.0002(8) 0.0023(8) 0.0058(8)
C6 0.0241(12) 0.0197(11) 0.0208(10) 0.0009(8) 0.0015(8) 0.0046(9)
C7 0.0161(11) 0.0230(11) 0.0245(10) 0.0002(8) -0.0004(8) 0.0056(9)
C8 0.0176(11) 0.0234(11) 0.0227(10) -0.0014(8) 0.0032(8) 0.0059(9)
C9 0.0226(11) 0.0184(10) 0.0224(10) -0.0028(8) 0.0014(8) 0.0053(9)
C10 0.0234(12) 0.0171(10) 0.0248(10) 0.0003(8) 0.0009(9) 0.0004(9)
C11 0.0187(11) 0.0272(12) 0.0250(10) -0.0026(9) -0.0016(9) 0.0064(10)
C12 0.0314(14) 0.0378(14) 0.0195(10) -0.0002(9) -0.0016(9) 0.0114(11)
C13 0.0355(14) 0.0304(13) 0.0248(11) 0.0076(10) 0.0071(10) 0.0083(11)
C14 0.0266(13) 0.0230(11) 0.0278(11) 0.0048(9) 0.0054(10) 0.0022(10)
C15 0.0201(11) 0.0291(12) 0.0233(11) -0.0013(9) -0.0029(9) 0.0022(9)
C16 0.0166(11) 0.0313(12) 0.0332(12) -0.0054(10) 0.0010(9) -0.0010(10)
C17 0.0177(12) 0.0287(13) 0.0337(12) 0.0037(10) 0.0067(9) -0.0026(9)
C18 0.0202(11) 0.0265(12) 0.0243(10) 0.0023(9) 0.0064(8) 0.0006(9)
C19 0.0232(12) 0.0204(12) 0.0287(11) -0.0034(8) 0.0064(9) -0.0016(9)
C20 0.0417(18) 0.0411(17) 0.0375(14) 0.0096(13) 0.0064(13) -0.0165(14)
C21 0.0230(13) 0.0279(14) 0.0590(18) -0.0107(13) 0.0074(12) -0.0037(10)
C22 0.0203(11) 0.0232(10) 0.0260(10) -0.0016(9) 0.0047(8) -0.0010(10)
C23 0.0420(17) 0.0222(13) 0.0412(15) -0.0047(11) -0.0004(13) -0.0040(12)
C24 0.0280(13) 0.0357(15) 0.0266(11) -0.0037(10) -0.0026(10) -0.0034(11)
C25 0.0339(13) 0.0246(12) 0.0191(10) 0.0009(9) 0.0025(9) 0.0057(10)
C26 0.0407(17) 0.0441(17) 0.0371(15) 0.0162(13) 0.0041(12) -0.0032(14)
C27 0.0420(17) 0.0422(16) 0.0246(12) 0.0073(11) -0.0013(11) 0.0120(14)
C28 0.0313(13) 0.0193(11) 0.0217(10) 0.0020(8) -0.0027(9) 0.0048(9)
C29 0.0335(15) 0.0291(14) 0.0346(14) -0.0002(11) -0.0088(11) 0.0027(11)
C30 0.0443(17) 0.0353(16) 0.0247(12) -0.0035(10) 0.0016(11) 0.0083(12)

loop_
_atom_type_symbol
_atom_type_description
_atom_type_scat_dispersion_real
_atom_type_scat_dispersion_imag
_atom_type_scat_source
C C 0.0033 0.0016 'International Tables Vol C Tables 4.2.6.8 and 6.1.1.4'
H H 0.0000 0.0000 'International Tables Vol C Tables 4.2.6.8 and 6.1.1.4'
Zr Zr -2.9673 0.5597 'International Tables Vol C Tables 4.2.6.8 and 6.1.1.4'

loop_
_geom_angle_atom_site_label_1
_geom_angle_atom_site_label_2
_geom_angle_atom_site_label_3
_geom_angle
C8 Zr1 C7 37.46(7)
C8 Zr1 C18 37.20(8)
C7 Zr1 C18 66.51(8)
C8 Zr1 C15 66.27(8)
C7 Zr1 C15 36.56(7)
C18 Zr1 C15 76.90(8)
C8 Zr1 C1 143.29(7)
C7 Zr1 C1 142.81(7)
C18 Zr1 C1 141.99(7)
C15 Zr1 C1 140.84(7)
C8 Zr1 C17 62.34(8)
C7 Zr1 C17 72.95(8)
C18 Zr1 C17 34.22(8)
C15 Zr1 C17 60.93(8)
C1 Zr1 C17 144.10(8)
C8 Zr1 C16 73.23(8)
C7 Zr1 C16 61.54(8)
C18 Zr1 C16 61.44(8)
C15 Zr1 C16 33.62(8)
C1 Zr1 C16 143.46(7)
C17 Zr1 C16 32.48(7)
C8 Zr1 C2 173.33(7)
C7 Zr1 C2 139.18(7)
C18 Zr1 C2 149.27(7)
C15 Zr1 C2 113.91(7)
C1 Zr1 C2 33.04(7)
C17 Zr1 C2 123.96(8)
C16 Zr1 C2 110.82(7)
C8 Zr1 C5 126.90(7)
C7 Zr1 C5 158.27(7)
C18 Zr1 C5 109.26(7)
C15 Zr1 C5 165.10(7)
C1 Zr1 C5 33.39(6)
C17 Zr1 C5 116.38(7)
C16 Zr1 C5 136.94(7)
C2 Zr1 C5 53.98(7)
C8 Zr1 C3 154.05(7)
C7 Zr1 C3 146.66(7)
C18 Zr1 C3 117.23(7)
C15 Zr1 C3 110.16(7)
C1 Zr1 C3 55.61(7)
C17 Zr1 C3 92.95(8)
C16 Zr1 C3 90.21(7)
C2 Zr1 C3 32.62(6)
C5 Zr1 C3 54.95(7)
C8 Zr1 C4 131.31(7)
C7 Zr1 C4 161.91(7)
C18 Zr1 C4 97.52(7)
C15 Zr1 C4 134.56(8)
C1 Zr1 C4 55.27(7)
C17 Zr1 C4 89.07(8)
C16 Zr1 C4 104.06(8)
C2 Zr1 C4 53.75(7)
C5 Zr1 C4 32.97(7)
C3 Zr1 C4 33.01(6)
C8 Zr1 C9 33.81(7)
C7 Zr1 C9 56.92(7)
C18 Zr1 C9 60.73(7)
C15 Zr1 C9 92.98(7)
C1 Zr1 C9 109.62(7)
C17 Zr1 C9 92.90(8)
C16 Zr1 C9 106.89(7)
C2 Zr1 C9 141.32(7)
C5 Zr1 C9 101.87(7)
C3 Zr1 C9 156.01(7)
C4 Zr1 C9 123.93(7)
C2 C1 C5 106.19(18)
C2 C1 C19 127.04(18)
C5 C1 C19 126.35(19)
C2 C1 Zr1 74.73(12)
C5 C1 Zr1 74.94(11)
C19 C1 Zr1 121.49(14)
C3 C2 C1 111.04(18)
C3 C2 Zr1 74.45(12)
C1 C2 Zr1 72.24(11)
C2 C3 C4 106.04(18)
C2 C3 C22 127.36(19)
C4 C3 C22 125.88(18)
C2 C3 Zr1 72.93(12)
C4 C3 Zr1 73.58(11)
C22 C3 Zr1 126.02(14)
C14 C4 C5 119.9(2)
C14 C4 C3 131.7(2)
C5 C4 C3 108.45(17)
C14 C4 Zr1 118.20(14)
C5 C4 Zr1 73.09(11)
C3 C4 Zr1 73.41(11)
C11 C5 C4 119.08(19)
C11 C5 C1 132.7(2)
C4 C5 C1 108.13(18)
C11 C5 Zr1 116.98(14)
C4 C5 Zr1 73.94(11)
C1 C5 Zr1 71.67(11)
C10 C6 C7 107.32(18)
C10 C6 C25 127.6(2)
C7 C6 C25 124.95(19)
C10 C6 Zr1 81.21(12)
C7 C6 Zr1 59.57(11)
C25 C6 Zr1 126.49(14)
C6 C7 C8 107.72(18)
C6 C7 C15 117.94(19)
C8 C7 C15 121.10(19)
C6 C7 Zr1 87.20(13)
C8 C7 Zr1 70.83(11)
C15 C7 Zr1 76.15(12)
C9 C8 C7 107.03(18)
C9 C8 C18 118.12(19)
C7 C8 C18 119.73(19)
C9 C8 Zr1 85.36(12)
C7 C8 Zr1 71.71(11)
C18 C8 Zr1 74.33(12)
C10 C9 C8 107.90(18)
C10 C9 C28 127.1(2)
C8 C9 C28 124.9(2)
C10 C9 Zr1 83.16(12)
C8 C9 Zr1 60.83(11)
C28 C9 Zr1 122.58(14)
C9 C10 C6 110.0(2)
C9 C10 Zr1 66.62(12)
C6 C10 Zr1 68.74(12)
C12 C11 C5 119.3(2)
C11 C12 C13 121.6(2)
C14 C13 C12 121.1(2)
C13 C14 C4 119.0(2)
C16 C15 C7 116.3(2)
C16 C15 Zr1 77.65(13)
C7 C15 Zr1 67.28(11)
C17 C16 C15 123.0(2)
C17 C16 Zr1 73.19(13)
C15 C16 Zr1 68.73(13)
C16 C17 C18 122.6(2)
C16 C17 Zr1 74.33(13)
C18 C17 Zr1 67.02(12)
C17 C18 C8 116.7(2)
C17 C18 Zr1 78.75(13)
C8 C18 Zr1 68.47(11)
C1 C19 C21 111.90(19)
C1 C19 C20 111.5(2)
C21 C19 C20 109.9(2)
C3 C22 C24 111.80(19)
C3 C22 C23 110.5(2)
C24 C22 C23 110.3(2)
C6 C25 C27 111.4(2)
C6 C25 C26 112.3(2)
C27 C25 C26 109.4(2)
C9 C28 C29 112.8(2)
C9 C28 C30 110.48(19)
C29 C28 C30 110.1(2)

loop_
_geom_bond_atom_site_label_1
_geom_bond_atom_site_label_2
_geom_bond_distance
Zr1 C8 2.255(2)
Zr1 C7 2.267(2)
Zr1 C18 2.334(2)
Zr1 C15 2.386(2)
Zr1 C1 2.485(2)
Zr1 C17 2.487(2)
Zr1 C16 2.501(2)
Zr1 C2 2.517(2)
Zr1 C5 2.528(2)
Zr1 C3 2.536(2)
Zr1 C4 2.539(2)
Zr1 C9 2.574(2)
C1 C2 1.422(3)
C1 C5 1.440(3)
C1 C19 1.512(3)
C2 C3 1.419(3)
C3 C4 1.442(3)
C3 C22 1.509(3)
C4 C14 1.430(3)
C4 C5 1.438(3)
C5 C11 1.421(3)
C6 C10 1.411(3)
C6 C7 1.441(3)
C6 C25 1.512(3)
C7 C8 1.452(3)
C7 C15 1.464(3)
C8 C9 1.437(3)
C8 C18 1.466(3)
C9 C10 1.411(3)
C9 C28 1.513(3)
C11 C12 1.369(3)
C12 C13 1.417(4)
C13 C14 1.367(3)
C15 C16 1.418(3)
C16 C17 1.395(3)
C17 C18 1.426(3)
C19 C21 1.525(4)
C19 C20 1.528(3)
C22 C24 1.524(3)
C22 C23 1.533(3)
C25 C27 1.522(4)
C25 C26 1.521(4)
C28 C29 1.527(4)
C28 C30 1.531(3)
